data_7117944
loop_
_publ_author_name
'Mathilde Berville'
'Lydia Karmazin'
'Jennifer A. Wytko'
'Jean Weiss'

_publ_section_title
;
 Viologen cyclophanes: redox controlled host-guest interactions
;
_journal_name_full Chem.Commun.
_journal_page_first 15772
_journal_paper_doi 10.1039/C5cc06041A
_journal_volume 51
_journal_year 2015
_chemical_formula_moiety 'C34 H44 N4, C6 H4 S4, 4(F6 P), 2(C2 H3 N)'
_chemical_formula_sum 'C44 H54 F24 N6 P4 S4'
_chemical_formula_weight 1375.05
_chemical_name_systematic
;
 ?
;
_chemical_properties_physical Air-sensitive
_space_group_crystal_system monoclinic
_space_group_IT_number 14
_space_group_name_Hall '-P 2ybc'
_space_group_name_H-M_alt 'P 1 21/c 1'
_symmetry_space_group_name_Hall '-P 2ybc'
_symmetry_space_group_name_H-M 'P 1 21/c 1'
_atom_sites_solution_hydrogens geom
_atom_sites_solution_primary direct
_atom_sites_solution_secondary difmap
_audit_creation_method SHELXL-2013
_audit_update_record
;
2015-02-25 deposited with the CCDC.
2015-09-01 downloaded from the CCDC.
;
_cell_angle_alpha 90
_cell_angle_beta 115.451(3)
_cell_angle_gamma 90
_cell_formula_units_Z 2
_cell_length_a 10.0815(7)
_cell_length_b 13.6749(10)
_cell_length_c 23.3545(14)
_cell_measurement_reflns_used 8726
_cell_measurement_temperature 173(2)
_cell_measurement_theta_max 27.67
_cell_measurement_theta_min 2.24
_cell_volume 2907.3(3)
_computing_cell_refinement 'Bruker SAINT'
_computing_data_collection 'Bruker APEX2'
_computing_data_reduction 'Bruker SAINT'
_computing_molecular_graphics 'Bruker SHELXTL'
_computing_publication_material 'Bruker SHELXTL'
_computing_structure_refinement 'SHELXL-2013 (Sheldrick, 2013)'
_computing_structure_solution 'SHELXS-2013 (Sheldrick, 2013)'
_diffrn_ambient_temperature 173(2)
_diffrn_measured_fraction_theta_full 1.000
_diffrn_measured_fraction_theta_max 0.999
_diffrn_measurement_device_type 'Bruker APEX-II CCD'
_diffrn_measurement_method '\f and \w scans'
_diffrn_radiation_monochromator triumph
_diffrn_radiation_type MoK\a
_diffrn_radiation_wavelength 0.71073
_diffrn_reflns_av_R_equivalents 0.0329
_diffrn_reflns_av_unetI/netI 0.0297
_diffrn_reflns_laue_measured_fraction_full 1.000
_diffrn_reflns_laue_measured_fraction_max 0.999
_diffrn_reflns_limit_h_max 13
_diffrn_reflns_limit_h_min -13
_diffrn_reflns_limit_k_max 9
_diffrn_reflns_limit_k_min -18
_diffrn_reflns_limit_l_max 29
_diffrn_reflns_limit_l_min -30
_diffrn_reflns_number 28352
_diffrn_reflns_point_group_measured_fraction_full 1.000
_diffrn_reflns_point_group_measured_fraction_max 0.999
_diffrn_reflns_theta_full 25.242
_diffrn_reflns_theta_max 28.010
_diffrn_reflns_theta_min 1.775
_diffrn_source 'sealed tube'
_exptl_absorpt_coefficient_mu 0.389
_exptl_absorpt_correction_T_max 0.7456
_exptl_absorpt_correction_T_min 0.6432
_exptl_absorpt_correction_type multi-scan
_exptl_absorpt_process_details sadabs
_exptl_crystal_colour green
_exptl_crystal_density_diffrn 1.571
_exptl_crystal_description prism
_exptl_crystal_F_000 1400
_exptl_crystal_size_max 0.450
_exptl_crystal_size_mid 0.250
_exptl_crystal_size_min 0.200
_refine_diff_density_max 0.988
_refine_diff_density_min -1.495
_refine_diff_density_rms 0.140
_refine_ls_extinction_coef .
_refine_ls_extinction_method none
_refine_ls_goodness_of_fit_ref 1.022
_refine_ls_hydrogen_treatment constr
_refine_ls_matrix_type full
_refine_ls_number_parameters 371
_refine_ls_number_reflns 7028
_refine_ls_number_restraints 0
_refine_ls_restrained_S_all 1.022
_refine_ls_R_factor_all 0.1099
_refine_ls_R_factor_gt 0.0861
_refine_ls_shift/su_max 0.000
_refine_ls_shift/su_mean 0.000
_refine_ls_structure_factor_coef Fsqd
_refine_ls_weighting_details 'w=1/[\s^2^(Fo^2^)+(0.1785P)^2^+6.4071P] where P=(Fo^2^+2Fc^2^)/3'
_refine_ls_weighting_scheme calc
_refine_ls_wR_factor_gt 0.2660
_refine_ls_wR_factor_ref 0.2952
_reflns_Friedel_coverage 0.000
_reflns_friedel_fraction_full .
_reflns_friedel_fraction_max .
_reflns_number_gt 5188
_reflns_number_total 7028
_reflns_threshold_expression 'I > 2\s(I)'
_cod_data_source_file c5cc06041a2_new.cif
_cod_data_source_block jwmb150219
_cod_database_code 7117944
_shelx_space_group_comment
;
The symmetry employed for this shelxl refinement is uniquely defined
by the following loop, which should always be used as a source of
symmetry information in preference to the above space-group names.
They are only intended as comments.
;
_shelx_estimated_absorpt_t_min 0.844
_shelx_estimated_absorpt_t_max 0.926
_shelxl_version_number 2013-4

loop_
_space_group_symop_operation_xyz
'x, y, z'
'-x, y+1/2, -z+1/2'
'-x, -y, -z'
'x, -y-1/2, z-1/2'

loop_
_atom_site_label
_atom_site_type_symbol
_atom_site_fract_x
_atom_site_fract_y
_atom_site_fract_z
_atom_site_U_iso_or_equiv
_atom_site_adp_type
_atom_site_occupancy
_atom_site_site_symmetry_order
_atom_site_calc_flag
_atom_site_refinement_flags_posn
_atom_site_refinement_flags_adp
_atom_site_refinement_flags_occupancy
_atom_site_disorder_assembly
_atom_site_disorder_group
C1 C 0.3831(4) 0.7445(3) 0.85856(18) 0.0318(8) Uani 1 1 d . . . . .
H1 H 0.4659 0.7036 0.8675 0.038 Uiso 1 1 calc R U . . .
C2 C 0.3900(4) 0.8418(3) 0.84522(18) 0.0297(7) Uani 1 1 d . . . . .
H2 H 0.4773 0.8679 0.8452 0.036 Uiso 1 1 calc R U . . .
C3 C 0.2694(4) 0.9018(3) 0.83180(17) 0.0264(7) Uani 1 1 d . . . . .
C4 C 0.1449(4) 0.8611(3) 0.8339(2) 0.0334(8) Uani 1 1 d . . . . .
H4 H 0.0612 0.9007 0.8256 0.040 Uiso 1 1 calc R U . . .
C5 C 0.1429(4) 0.7643(3) 0.84776(19) 0.0350(8) Uani 1 1 d . . . . .
H5 H 0.0581 0.7371 0.8495 0.042 Uiso 1 1 calc R U . . .
C6 C 0.2544(5) 0.6018(3) 0.87438(19) 0.0367(9) Uani 1 1 d . . . . .
H6A H 0.3356 0.5660 0.8706 0.044 Uiso 1 1 calc R U . . .
H6B H 0.1605 0.5733 0.8436 0.044 Uiso 1 1 calc R U . . .
C7 C 0.2662(5) 0.5898(3) 0.94053(19) 0.0351(8) Uani 1 1 d . . . . .
H7A H 0.2555 0.5196 0.9481 0.042 Uiso 1 1 calc R U . . .
H7B H 0.1841 0.6254 0.9437 0.042 Uiso 1 1 calc R U . . .
C8 C 0.4106(4) 0.6270(3) 0.99200(17) 0.0302(7) Uani 1 1 d . . . . .
H8A H 0.4234 0.6965 0.9837 0.036 Uiso 1 1 calc R U . . .
H8B H 0.4928 0.5896 0.9901 0.036 Uiso 1 1 calc R U . . .
C9 C 0.4179(4) 0.6176(3) 1.05833(18) 0.0324(8) Uani 1 1 d . . . . .
H9A H 0.3338 0.6531 1.0598 0.039 Uiso 1 1 calc R U . . .
H9B H 0.4086 0.5478 1.0672 0.039 Uiso 1 1 calc R U . . .
C10 C 0.5599(4) 0.6579(3) 1.10943(18) 0.0330(8) Uani 1 1 d . . . . .
H10A H 0.5700 0.7273 1.0998 0.040 Uiso 1 1 calc R U . . .
H10B H 0.6437 0.6215 1.1083 0.040 Uiso 1 1 calc R U . . .
C11 C 0.4317(4) 1.3488(3) 0.82412(18) 0.0324(8) Uani 1 1 d . . . . .
H11A H 0.5162 1.3133 0.8231 0.039 Uiso 1 1 calc R U . . .
H11B H 0.4400 1.4183 0.8142 0.039 Uiso 1 1 calc R U . . .
C12 C 0.2903(4) 1.3070(3) 0.77329(18) 0.0327(8) Uani 1 1 d . . . . .
H12A H 0.2049 1.3426 0.7734 0.039 Uiso 1 1 calc R U . . .
H12B H 0.2897 1.3152 0.7311 0.039 Uiso 1 1 calc R U . . .
C13 C 0.3612(4) 1.1363(3) 0.77197(19) 0.0322(8) Uani 1 1 d . . . . .
H13 H 0.4205 1.1578 0.7519 0.039 Uiso 1 1 calc R U . . .
C14 C 0.3604(4) 1.0387(3) 0.78671(19) 0.0326(8) Uani 1 1 d . . . . .
H14 H 0.4199 0.9935 0.7773 0.039 Uiso 1 1 calc R U . . .
C15 C 0.2725(4) 1.0063(3) 0.81535(17) 0.0268(7) Uani 1 1 d . . . . .
C16 C 0.1877(4) 1.0755(3) 0.82881(19) 0.0318(8) Uani 1 1 d . . . . .
H16 H 0.1280 1.0559 0.8491 0.038 Uiso 1 1 calc R U . . .
C17 C 0.1908(4) 1.1717(3) 0.8126(2) 0.0331(8) Uani 1 1 d . . . . .
H17 H 0.1304 1.2181 0.8205 0.040 Uiso 1 1 calc R U . . .
C18 C 0.5618(7) 0.5033(4) 0.4969(3) 0.0601(13) Uani 1 1 d . . . . .
C19 C 0.7941(9) 0.4742(7) 0.4801(4) 0.085(2) Uani 1 1 d . . . . .
H19 H 0.8728 0.4446 0.4744 0.102 Uiso 1 1 calc R U . . .
C20 C 0.7892(8) 0.5649(6) 0.4864(4) 0.0801(19) Uani 1 1 d . . . . .
H20 H 0.8613 0.6056 0.4826 0.096 Uiso 1 1 calc R U . . .
C21 C 0.9734(5) 0.3864(3) 0.8532(2) 0.0431(10) Uani 1 1 d . . . . .
C22 C 0.8947(9) 0.3672(5) 0.8919(3) 0.079(2) Uani 1 1 d . . . . .
H22A H 0.7917 0.3524 0.8642 0.119 Uiso 1 1 calc R U . . .
H22B H 0.9001 0.4249 0.9176 0.119 Uiso 1 1 calc R U . . .
H22C H 0.9396 0.3112 0.9198 0.119 Uiso 1 1 calc R U . . .
N1 N 0.2609(3) 0.7068(2) 0.85905(14) 0.0289(6) Uani 1 1 d . . . . .
N2 N 0.2788(3) 1.2012(2) 0.78570(14) 0.0279(6) Uani 1 1 d . . . . .
N3 N 1.0292(6) 0.4004(4) 0.8226(3) 0.0622(13) Uani 1 1 d . . . . .
F1 F 0.2481(5) 0.1880(4) 0.53746(19) 0.0906(13) Uani 1 1 d . . . . .
F2 F 0.2896(4) 0.2541(3) 0.63205(18) 0.0694(10) Uani 1 1 d . . . . .
F3 F 0.1279(3) 0.1487(3) 0.64140(15) 0.0598(8) Uani 1 1 d . . . . .
F4 F 0.0877(4) 0.0811(3) 0.54788(17) 0.0788(11) Uani 1 1 d . . . . .
F5 F 0.0558(4) 0.2416(3) 0.5539(2) 0.0825(11) Uani 1 1 d . . . . .
F6 F 0.3189(4) 0.0941(3) 0.62532(19) 0.0714(10) Uani 1 1 d . . . . .
F7 F 0.9176(3) 0.0769(4) 0.87131(14) 0.0758(12) Uani 1 1 d . . . . .
F8 F 0.6999(4) -0.0063(2) 0.82311(17) 0.0648(9) Uani 1 1 d . . . . .
F9 F 0.6314(3) 0.0940(2) 0.74070(12) 0.0497(7) Uani 1 1 d . . . . .
F10 F 0.8477(4) 0.1757(2) 0.78759(18) 0.0647(9) Uani 1 1 d . . . . .
F11 F 0.7036(3) 0.1549(3) 0.84017(17) 0.0664(10) Uani 1 1 d . . . . .
F12 F 0.8450(3) 0.0142(2) 0.77287(16) 0.0586(8) Uani 1 1 d . . . . .
P1 P 0.18676(13) 0.16775(10) 0.58868(6) 0.0465(3) Uani 1 1 d . . . . .
P2 P 0.77508(11) 0.08675(8) 0.80674(5) 0.0332(3) Uani 1 1 d . . . . .
S1 S 0.6508(2) 0.40330(14) 0.48222(11) 0.0818(6) Uani 1 1 d . . . . .
S2 S 0.6515(2) 0.61616(12) 0.50201(8) 0.0700(5) Uani 1 1 d . . . . .

loop_
_atom_site_aniso_label
_atom_site_aniso_U_11
_atom_site_aniso_U_22
_atom_site_aniso_U_33
_atom_site_aniso_U_23
_atom_site_aniso_U_13
_atom_site_aniso_U_12
C1 0.0313(18) 0.0279(18) 0.0343(18) 0.0009(14) 0.0122(15) 0.0031(14)
C2 0.0252(16) 0.0275(17) 0.0363(19) -0.0009(14) 0.0130(14) -0.0003(13)
C3 0.0225(15) 0.0266(16) 0.0299(17) 0.0006(13) 0.0109(13) 0.0017(12)
C4 0.0247(17) 0.0309(18) 0.045(2) 0.0057(15) 0.0155(16) 0.0021(14)
C5 0.0271(17) 0.0342(19) 0.040(2) 0.0048(15) 0.0116(15) -0.0057(14)
C6 0.048(2) 0.0216(17) 0.0352(19) -0.0007(14) 0.0124(17) -0.0052(15)
C7 0.037(2) 0.0291(18) 0.036(2) 0.0038(15) 0.0130(16) -0.0057(15)
C8 0.0312(18) 0.0266(17) 0.0331(18) 0.0019(14) 0.0139(15) -0.0024(14)
C9 0.0341(19) 0.0324(18) 0.0312(18) 0.0008(14) 0.0145(15) -0.0062(15)
C10 0.0361(19) 0.0310(18) 0.0323(18) 0.0000(14) 0.0152(16) -0.0048(15)
C11 0.041(2) 0.0258(17) 0.0329(18) 0.0015(14) 0.0177(16) -0.0036(15)
C12 0.040(2) 0.0246(17) 0.0334(18) 0.0051(14) 0.0156(16) 0.0045(15)
C13 0.0336(18) 0.0309(18) 0.040(2) 0.0048(15) 0.0238(16) 0.0047(14)
C14 0.0304(18) 0.0295(18) 0.045(2) 0.0024(15) 0.0235(16) 0.0051(14)
C15 0.0221(15) 0.0274(17) 0.0319(17) 0.0004(13) 0.0127(13) -0.0003(13)
C16 0.0277(17) 0.0321(18) 0.042(2) 0.0016(15) 0.0210(16) 0.0033(14)
C17 0.0339(19) 0.0267(17) 0.046(2) -0.0034(15) 0.0241(17) 0.0026(14)
C18 0.068(3) 0.053(3) 0.067(3) 0.000(2) 0.036(3) -0.008(3)
C19 0.072(4) 0.100(6) 0.092(5) -0.012(4) 0.044(4) -0.004(4)
C20 0.073(4) 0.096(6) 0.078(4) -0.001(4) 0.039(4) -0.013(4)
C21 0.042(2) 0.038(2) 0.049(2) -0.0136(18) 0.019(2) -0.0074(18)
C22 0.108(5) 0.078(4) 0.081(4) -0.032(4) 0.069(4) -0.035(4)
N1 0.0330(15) 0.0232(14) 0.0267(14) 0.0007(11) 0.0093(12) -0.0031(12)
N2 0.0288(14) 0.0241(14) 0.0295(14) 0.0014(11) 0.0114(12) 0.0010(11)
N3 0.072(3) 0.054(3) 0.081(3) -0.016(2) 0.053(3) -0.016(2)
F1 0.100(3) 0.124(4) 0.073(2) -0.020(2) 0.061(2) -0.033(3)
F2 0.066(2) 0.069(2) 0.082(2) -0.0356(18) 0.0411(18) -0.0287(17)
F3 0.0411(15) 0.085(2) 0.0596(18) 0.0046(16) 0.0276(14) 0.0026(14)
F4 0.080(2) 0.075(2) 0.060(2) -0.0169(17) 0.0093(18) -0.0269(19)
F5 0.068(2) 0.079(3) 0.092(3) 0.026(2) 0.026(2) 0.0145(19)
F6 0.0504(18) 0.076(2) 0.084(2) -0.0145(18) 0.0250(17) 0.0144(16)
F7 0.0343(15) 0.149(4) 0.0357(15) -0.0027(18) 0.0072(12) 0.0035(18)
F8 0.0578(18) 0.0602(19) 0.079(2) 0.0162(16) 0.0324(17) -0.0061(15)
F9 0.0332(13) 0.0703(19) 0.0389(14) 0.0015(12) 0.0090(11) 0.0061(12)
F10 0.068(2) 0.0501(18) 0.083(2) 0.0028(16) 0.0392(18) -0.0150(15)
F11 0.0541(18) 0.077(2) 0.080(2) -0.0370(18) 0.0396(17) -0.0024(15)
F12 0.0464(16) 0.0589(18) 0.0722(19) -0.0214(15) 0.0273(15) 0.0066(13)
P1 0.0373(6) 0.0566(8) 0.0476(7) -0.0121(5) 0.0201(5) -0.0088(5)
P2 0.0265(5) 0.0393(6) 0.0330(5) -0.0046(4) 0.0121(4) 0.0027(4)
S1 0.0883(13) 0.0676(10) 0.1072(15) -0.0122(9) 0.0588(12) -0.0028(9)
S2 0.0744(10) 0.0610(9) 0.0769(10) 0.0058(7) 0.0347(9) -0.0125(7)

loop_
_atom_type_symbol
_atom_type_description
_atom_type_scat_dispersion_real
_atom_type_scat_dispersion_imag
_atom_type_scat_source
C C 0.0033 0.0016 'International Tables Vol C Tables 4.2.6.8 and 6.1.1.4'
H H 0.0000 0.0000 'International Tables Vol C Tables 4.2.6.8 and 6.1.1.4'
N N 0.0061 0.0033 'International Tables Vol C Tables 4.2.6.8 and 6.1.1.4'
F F 0.0171 0.0103 'International Tables Vol C Tables 4.2.6.8 and 6.1.1.4'
P P 0.1023 0.0942 'International Tables Vol C Tables 4.2.6.8 and 6.1.1.4'
S S 0.1246 0.1234 'International Tables Vol C Tables 4.2.6.8 and 6.1.1.4'

loop_
_geom_angle_atom_site_label_1
_geom_angle_atom_site_label_2
_geom_angle_atom_site_label_3
_geom_angle
_geom_angle_site_symmetry_1
_geom_angle_site_symmetry_3
N1 C1 C2 120.7(3) . .
N1 C1 H1 119.7 . .
C2 C1 H1 119.7 . .
C1 C2 C3 119.9(3) . .
C1 C2 H2 120.0 . .
C3 C2 H2 120.0 . .
C2 C3 C4 118.1(3) . .
C2 C3 C15 121.0(3) . .
C4 C3 C15 120.9(3) . .
C5 C4 C3 120.1(4) . .
C5 C4 H4 120.0 . .
C3 C4 H4 120.0 . .
N1 C5 C4 120.6(3) . .
N1 C5 H5 119.7 . .
C4 C5 H5 119.7 . .
N1 C6 C7 111.1(3) . .
N1 C6 H6A 109.4 . .
C7 C6 H6A 109.4 . .
N1 C6 H6B 109.4 . .
C7 C6 H6B 109.4 . .
H6A C6 H6B 108.0 . .
C6 C7 C8 113.6(3) . .
C6 C7 H7A 108.8 . .
C8 C7 H7A 108.8 . .
C6 C7 H7B 108.8 . .
C8 C7 H7B 108.8 . .
H7A C7 H7B 107.7 . .
C7 C8 C9 112.7(3) . .
C7 C8 H8A 109.1 . .
C9 C8 H8A 109.1 . .
C7 C8 H8B 109.1 . .
C9 C8 H8B 109.1 . .
H8A C8 H8B 107.8 . .
C10 C9 C8 112.6(3) . .
C10 C9 H9A 109.1 . .
C8 C9 H9A 109.1 . .
C10 C9 H9B 109.1 . .
C8 C9 H9B 109.1 . .
H9A C9 H9B 107.8 . .
C9 C10 C11 113.6(3) . 3_677
C9 C10 H10A 108.9 . .
C11 C10 H10A 108.9 3_677 .
C9 C10 H10B 108.9 . .
C11 C10 H10B 108.9 3_677 .
H10A C10 H10B 107.7 . .
C10 C11 C12 113.3(3) 3_677 .
C10 C11 H11A 108.9 3_677 .
C12 C11 H11A 108.9 . .
C10 C11 H11B 108.9 3_677 .
C12 C11 H11B 108.9 . .
H11A C11 H11B 107.7 . .
N2 C12 C11 109.8(3) . .
N2 C12 H12A 109.7 . .
C11 C12 H12A 109.7 . .
N2 C12 H12B 109.7 . .
C11 C12 H12B 109.7 . .
H12A C12 H12B 108.2 . .
N2 C13 C14 120.6(3) . .
N2 C13 H13 119.7 . .
C14 C13 H13 119.7 . .
C13 C14 C15 120.0(3) . .
C13 C14 H14 120.0 . .
C15 C14 H14 120.0 . .
C14 C15 C16 118.0(3) . .
C14 C15 C3 121.3(3) . .
C16 C15 C3 120.7(3) . .
C17 C16 C15 119.8(3) . .
C17 C16 H16 120.1 . .
C15 C16 H16 120.1 . .
N2 C17 C16 120.8(3) . .
N2 C17 H17 119.6 . .
C16 C17 H17 119.6 . .
C18 C18 S1 123.8(6) 3_666 .
C18 C18 S2 122.2(7) 3_666 .
S1 C18 S2 113.9(3) . .
C20 C19 S1 118.0(7) . .
C20 C19 H19 121.0 . .
S1 C19 H19 121.0 . .
C19 C20 S2 120.1(6) . .
C19 C20 H20 119.9 . .
S2 C20 H20 119.9 . .
N3 C21 C22 178.0(6) . .
C21 C22 H22A 109.5 . .
C21 C22 H22B 109.5 . .
H22A C22 H22B 109.5 . .
C21 C22 H22C 109.5 . .
H22A C22 H22C 109.5 . .
H22B C22 H22C 109.5 . .
C1 N1 C5 120.5(3) . .
C1 N1 C6 120.6(3) . .
C5 N1 C6 118.8(3) . .
C13 N2 C17 120.7(3) . .
C13 N2 C12 119.1(3) . .
C17 N2 C12 120.2(3) . .
F4 P1 F5 89.9(2) . .
F4 P1 F1 91.5(2) . .
F5 P1 F1 90.7(3) . .
F4 P1 F6 90.9(2) . .
F5 P1 F6 178.6(2) . .
F1 P1 F6 90.5(2) . .
F4 P1 F3 89.7(2) . .
F5 P1 F3 89.8(2) . .
F1 P1 F3 178.8(2) . .
F6 P1 F3 89.11(19) . .
F4 P1 F2 178.3(2) . .
F5 P1 F2 91.4(2) . .
F1 P1 F2 89.6(2) . .
F6 P1 F2 87.8(2) . .
F3 P1 F2 89.26(19) . .
F11 P2 F7 90.00(19) . .
F11 P2 F10 92.9(2) . .
F7 P2 F10 89.7(2) . .
F11 P2 F9 91.33(17) . .
F7 P2 F9 178.5(2) . .
F10 P2 F9 90.97(18) . .
F11 P2 F12 178.1(2) . .
F7 P2 F12 90.32(18) . .
F10 P2 F12 88.92(19) . .
F9 P2 F12 88.34(16) . .
F11 P2 F8 89.3(2) . .
F7 P2 F8 91.9(2) . .
F10 P2 F8 177.3(2) . .
F9 P2 F8 87.39(18) . .
F12 P2 F8 88.83(19) . .
C18 S1 C19 94.1(3) . .
C20 S2 C18 93.8(4) . .

loop_
_geom_bond_atom_site_label_1
_geom_bond_atom_site_label_2
_geom_bond_distance
_geom_bond_site_symmetry_2
C1 N1 1.341(5) .
C1 C2 1.374(5) .
C1 H1 0.9500 .
C2 C3 1.387(5) .
C2 H2 0.9500 .
C3 C4 1.393(5) .
C3 C15 1.484(5) .
C4 C5 1.364(5) .
C4 H4 0.9500 .
C5 N1 1.354(5) .
C5 H5 0.9500 .
C6 N1 1.488(5) .
C6 C7 1.506(6) .
C6 H6A 0.9900 .
C6 H6B 0.9900 .
C7 C8 1.523(5) .
C7 H7A 0.9900 .
C7 H7B 0.9900 .
C8 C9 1.524(5) .
C8 H8A 0.9900 .
C8 H8B 0.9900 .
C9 C10 1.520(5) .
C9 H9A 0.9900 .
C9 H9B 0.9900 .
C10 C11 1.520(5) 3_677
C10 H10A 0.9900 .
C10 H10B 0.9900 .
C11 C10 1.520(5) 3_677
C11 C12 1.521(5) .
C11 H11A 0.9900 .
C11 H11B 0.9900 .
C12 N2 1.489(5) .
C12 H12A 0.9900 .
C12 H12B 0.9900 .
C13 N2 1.346(5) .
C13 C14 1.379(5) .
C13 H13 0.9500 .
C14 C15 1.392(5) .
C14 H14 0.9500 .
C15 C16 1.399(5) .
C16 C17 1.373(5) .
C16 H16 0.9500 .
C17 N2 1.350(5) .
C17 H17 0.9500 .
C18 C18 1.319(12) 3_666
C18 S1 1.749(6) .
C18 S2 1.766(6) .
C19 C20 1.253(11) .
C19 S1 1.757(8) .
C19 H19 0.9500 .
C20 S2 1.728(8) .
C20 H20 0.9500 .
C21 N3 1.100(6) .
C21 C22 1.460(7) .
C22 H22A 0.9800 .
C22 H22B 0.9800 .
C22 H22C 0.9800 .
F1 P1 1.589(4) .
F2 P1 1.610(3) .
F3 P1 1.601(3) .
F4 P1 1.579(3) .
F5 P1 1.582(4) .
F6 P1 1.594(4) .
F7 P2 1.579(3) .
F8 P2 1.609(3) .
F9 P2 1.602(3) .
F10 P2 1.581(3) .
F11 P2 1.575(3) .
F12 P2 1.608(3) .

loop_
_geom_torsion_atom_site_label_1
_geom_torsion_atom_site_label_2
_geom_torsion_atom_site_label_3
_geom_torsion_atom_site_label_4
_geom_torsion
_geom_torsion_site_symmetry_1
_geom_torsion_site_symmetry_2
_geom_torsion_site_symmetry_3
_geom_torsion_site_symmetry_4
N1 C1 C2 C3 -0.3(6) . . . .
C1 C2 C3 C4 1.5(6) . . . .
C1 C2 C3 C15 -178.1(3) . . . .
C2 C3 C4 C5 -1.1(6) . . . .
C15 C3 C4 C5 178.6(4) . . . .
C3 C4 C5 N1 -0.6(6) . . . .
N1 C6 C7 C8 -61.9(5) . . . .
C6 C7 C8 C9 177.8(3) . . . .
C7 C8 C9 C10 -178.1(3) . . . .
C8 C9 C10 C11 178.9(3) . . . 3_677
C10 C11 C12 N2 -61.1(4) 3_677 . . .
N2 C13 C14 C15 0.8(6) . . . .
C13 C14 C15 C16 -0.5(6) . . . .
C13 C14 C15 C3 -180.0(4) . . . .
C2 C3 C15 C14 27.9(5) . . . .
C4 C3 C15 C14 -151.8(4) . . . .
C2 C3 C15 C16 -151.6(4) . . . .
C4 C3 C15 C16 28.8(5) . . . .
C14 C15 C16 C17 1.2(6) . . . .
C3 C15 C16 C17 -179.3(4) . . . .
C15 C16 C17 N2 -2.2(6) . . . .
S1 C19 C20 S2 4.3(10) . . . .
C2 C1 N1 C5 -1.5(6) . . . .
C2 C1 N1 C6 -179.1(3) . . . .
C4 C5 N1 C1 1.9(6) . . . .
C4 C5 N1 C6 179.7(4) . . . .
C7 C6 N1 C1 104.4(4) . . . .
C7 C6 N1 C5 -73.3(5) . . . .
C14 C13 N2 C17 -1.8(6) . . . .
C14 C13 N2 C12 175.7(4) . . . .
C16 C17 N2 C13 2.5(6) . . . .
C16 C17 N2 C12 -175.0(4) . . . .
C11 C12 N2 C13 -76.1(4) . . . .
C11 C12 N2 C17 101.4(4) . . . .
C18 C18 S1 C19 179.4(8) 3_666 . . .
S2 C18 S1 C19 -0.1(5) . . . .
C20 C19 S1 C18 -2.5(8) . . . .
C19 C20 S2 C18 -3.6(8) . . . .
C18 C18 S2 C20 -177.8(8) 3_666 . . .
S1 C18 S2 C20 1.7(4) . . . .
